data_2202893
loop_
_publ_author_name
'Angela Celli'
'Donato Donati'
'Fabio Ponticelli'

_publ_section_title
1-[(2<i>RS</i>,3<i>RS</i>)-4-Acetyl-2-hydroxy-3-(5-methoxy-4-methyl-3-phenylpyrazol-1-ylamino)-2,5-dimethyl-2,3-dihydrofuran-3-yl]ethanone
_journal_issue 8
_journal_name_full 'Acta Crystallographica Section E'
_journal_page_first o1170
_journal_page_last o1172
_journal_paper_doi 10.1107/S1600536803015514
_journal_volume 59
_journal_year 2003
_chemical_formula_iupac 'C21 H25 N3 O5'
_chemical_formula_moiety 'C21 H25 N3 O5'
_chemical_formula_sum 'C21 H25 N3 O5'
_chemical_formula_weight 399.44
_chemical_melting_point 387
_chemical_name_systematic
;
1-[(2RS,3RS)-4-Acetyl-2-hydroxy-3-(5-methoxy-4-methyl-3-phenylpyrazol-1-
ylamino)-2,5-dimethyl-2,3-dihydro-furan-3-yl]ethanone
;
_space_group_IT_number 14
_symmetry_cell_setting monoclinic
_symmetry_space_group_name_Hall '-P 2ybc'
_symmetry_space_group_name_H-M 'P 1 21/c 1'
_cell_angle_alpha 90
_cell_angle_beta 97.610(10)
_cell_angle_gamma 90
_cell_formula_units_Z 4
_cell_length_a 11.339(3)
_cell_length_b 7.444(2)
_cell_length_c 24.546(4)
_cell_measurement_reflns_used 35
_cell_measurement_temperature 293(2)
_cell_measurement_theta_max 38
_cell_measurement_theta_min 4
_cell_volume 2053.6(8)
_computing_cell_refinement XSCANS
_computing_data_collection 'XSCANS (Siemens, 1994)'
_computing_data_reduction XSCANS
_computing_molecular_graphics 'ORTEP-3 (Farrugia, 1997)'
_computing_publication_material 'PLATON (Spek, 1990)'
_computing_structure_refinement 'SHELXL97 (Sheldrick, 1997)'
_computing_structure_solution 'SHELXS97 (Sheldrick, 1997)'
_diffrn_ambient_temperature 293(2)
_diffrn_measured_fraction_theta_full 1
_diffrn_measured_fraction_theta_max 1
_diffrn_measurement_device_type 'Siemens P4'
_diffrn_measurement_method \w
_diffrn_radiation_monochromator graphite
_diffrn_radiation_source 'sealed tube'
_diffrn_radiation_type MoK\a
_diffrn_radiation_wavelength 0.71073
_diffrn_reflns_av_R_equivalents 0.0314
_diffrn_reflns_limit_h_max 13
_diffrn_reflns_limit_h_min -1
_diffrn_reflns_limit_k_max 8
_diffrn_reflns_limit_k_min -1
_diffrn_reflns_limit_l_max 29
_diffrn_reflns_limit_l_min -29
_diffrn_reflns_number 4895
_diffrn_reflns_theta_full 25
_diffrn_reflns_theta_max 25
_diffrn_reflns_theta_min 1.81
_diffrn_standards_decay_% <1
_diffrn_standards_interval_count 97
_diffrn_standards_number 3
_exptl_absorpt_coefficient_mu 0.093
_exptl_absorpt_correction_type none
_exptl_crystal_colour colourless
_exptl_crystal_density_diffrn 1.292
_exptl_crystal_density_method 'not measured'
_exptl_crystal_description needle
_exptl_crystal_F_000 848
_exptl_crystal_size_max 0.4
_exptl_crystal_size_mid 0.2
_exptl_crystal_size_min 0.2
_refine_diff_density_max 0.167
_refine_diff_density_min -0.26
_refine_ls_extinction_method none
_refine_ls_goodness_of_fit_ref 1.006
_refine_ls_hydrogen_treatment constr
_refine_ls_matrix_type full
_refine_ls_number_parameters 276
_refine_ls_number_reflns 3612
_refine_ls_number_restraints 0
_refine_ls_restrained_S_all 1.006
_refine_ls_R_factor_gt 0.056
_refine_ls_shift/su_max 0.011
_refine_ls_structure_factor_coef Fsqd
_refine_ls_weighting_details 'calc w = 1/[\s^2^(Fo^2^)+(0.059P)^2^+0.0883P] where P = (Fo^2^+2Fc^2^)/3'
_refine_ls_weighting_scheme calc
_refine_ls_wR_factor_ref 0.1392
_reflns_number_gt 1988
_reflns_number_total 3612
_reflns_threshold_expression I>2\s(I)
_cod_data_source_file su6034.cif
_cod_data_source_block I
_cod_original_sg_symbol_H-M 'P 21/c'
_cod_database_code 2202893
_cod_database_fobs_code 2202893

loop_
_symmetry_equiv_pos_as_xyz
'x, y, z'
'-x, y+1/2, -z+1/2'
'-x, -y, -z'
'x, -y-1/2, z-1/2'

loop_
_atom_site_label
_atom_site_fract_x
_atom_site_fract_y
_atom_site_fract_z
_atom_site_U_iso_or_equiv
_atom_site_adp_type
_atom_site_calc_flag
_atom_site_refinement_flags
_atom_site_occupancy
_atom_site_disorder_assembly
_atom_site_disorder_group
_atom_site_type_symbol
O4 0.95159(19) 0.0998(3) 0.67593(9) 0.0407(6) Uani d . 1 . . O
H4 0.8988 0.1048 0.6957 0.072(14) Uiso calc R 1 . . H
O1 0.94465(17) -0.2075(3) 0.68887(7) 0.0401(5) Uani d . 1 . . O
O5 0.47868(18) -0.0204(3) 0.62516(8) 0.0468(6) Uani d . 1 . . O
N2 0.6771(2) 0.0180(3) 0.66575(9) 0.0339(6) Uani d . 1 . . N
N1 0.7265(2) 0.0365(3) 0.61673(9) 0.0347(6) Uani d . 1 . . N
H1 0.7483 0.1629 0.6132 0.040(8) Uiso d R 1 . . H
O2 0.6968(2) -0.5574(3) 0.60277(11) 0.0742(8) Uani d . 1 . . O
O3 0.8716(2) -0.1866(4) 0.52146(9) 0.0673(8) Uani d . 1 . . O
N3 0.7434(2) 0.0313(3) 0.71573(9) 0.0361(6) Uani d . 1 . . N
C12 0.5472(3) 0.0030(4) 0.72479(12) 0.0356(7) Uani d . 1 . . C
C3 0.7924(3) -0.2816(4) 0.62245(11) 0.0334(7) Uani d . 1 . . C
C10 1.0562(3) -0.0852(5) 0.62198(13) 0.0497(9) Uani d . 1 . . C
H10C 1.0634 0.0129 0.5973 0.06 Uiso calc R 1 . . H
H10A 1.0519 -0.1962 0.6019 0.06 Uiso calc R 1 . . H
H10B 1.1241 -0.0871 0.6498 0.06 Uiso calc R 1 . . H
C14 0.7106(3) 0.0130(4) 0.81087(12) 0.0361(7) Uani d . 1 . . C
C13 0.6651(3) 0.0187(4) 0.75161(11) 0.0347(7) Uani d . 1 . . C
C18 0.8617(3) -0.0828(5) 0.88322(14) 0.0532(9) Uani d . 1 . . C
H18 0.9332 -0.1418 0.8943 0.056(10) Uiso calc R 1 . . H
C11 0.5601(3) 0.0020(4) 0.66994(12) 0.0354(7) Uani d . 1 . . C
C1 0.9451(3) -0.0619(4) 0.64851(11) 0.0355(7) Uani d . 1 . . C
C5 0.8627(3) -0.4933(4) 0.70387(13) 0.0499(9) Uani d . 1 . . C
H5A 0.7876 -0.5536 0.6959 0.06 Uiso calc R 1 . . H
H5B 0.8754 -0.4598 0.742 0.06 Uiso calc R 1 . . H
H5C 0.9253 -0.5723 0.6961 0.06 Uiso calc R 1 . . H
C2 0.8231(3) -0.0914(4) 0.60870(11) 0.0332(7) Uani d . 1 . . C
C8 0.8461(3) -0.0624(5) 0.54888(12) 0.0447(8) Uani d . 1 . . C
C4 0.8626(3) -0.3300(4) 0.66929(12) 0.0368(7) Uani d . 1 . . C
C20 0.4324(3) -0.0105(5) 0.74858(13) 0.0502(9) Uani d . 1 . . C
H20A 0.407 0.1075 0.7578 0.06 Uiso calc R 1 . . H
H20B 0.4438 -0.0834 0.7811 0.06 Uiso calc R 1 . . H
H20C 0.3728 -0.0641 0.7221 0.06 Uiso calc R 1 . . H
C16 0.6967(3) 0.0869(5) 0.90518(13) 0.0542(10) Uani d . 1 . . C
H16 0.6564 0.1428 0.9311 0.040(9) Uiso calc R 1 . . H
C19 0.8167(3) -0.0757(5) 0.82813(13) 0.0472(9) Uani d . 1 . . C
H23 0.8579 -0.1308 0.8024 0.070(12) Uiso calc R 1 . . H
C15 0.6509(3) 0.0950(4) 0.85003(12) 0.0453(9) Uani d . 1 . . C
H15 0.5799 0.1554 0.8392 0.053(10) Uiso calc R 1 . . H
C17 0.8009(3) -0.0025(5) 0.92185(14) 0.0547(9) Uani d . 1 . . C
H17 0.8304 -0.0091 0.959 0.049(9) Uiso calc R 1 . . H
C9 0.8402(4) 0.1253(5) 0.52642(14) 0.0733(13) Uani d . 1 . . C
H9A 0.8815 0.1306 0.4948 0.088 Uiso calc R 1 . . H
H9B 0.8767 0.2065 0.554 0.088 Uiso calc R 1 . . H
H9C 0.7585 0.1587 0.5161 0.088 Uiso calc R 1 . . H
C6 0.7027(3) -0.3966(4) 0.59270(13) 0.0447(8) Uani d . 1 . . C
C7 0.6170(3) -0.3197(5) 0.54709(13) 0.0583(10) Uani d . 1 . . C
H7A 0.5477 -0.3949 0.5409 0.07 Uiso calc R 1 . . H
H7B 0.6541 -0.3138 0.5142 0.07 Uiso calc R 1 . . H
H7C 0.5941 -0.2012 0.557 0.07 Uiso calc R 1 . . H
C21 0.4265(4) 0.1398(6) 0.60220(17) 0.0945(16) Uani d . 1 . . C
H21A 0.3877 0.2015 0.6292 0.113 Uiso calc R 1 . . H
H21B 0.3692 0.1111 0.571 0.113 Uiso calc R 1 . . H
H21C 0.4872 0.2155 0.5907 0.113 Uiso calc R 1 . . H

loop_
_atom_site_aniso_label
_atom_site_aniso_U_11
_atom_site_aniso_U_22
_atom_site_aniso_U_33
_atom_site_aniso_U_12
_atom_site_aniso_U_13
_atom_site_aniso_U_23
O4 0.0401(13) 0.0350(13) 0.0488(13) -0.0052(10) 0.0126(11) -0.0110(10)
O1 0.0418(12) 0.0347(12) 0.0426(12) -0.0015(11) 0.0005(10) 0.0014(10)
O5 0.0428(12) 0.0443(14) 0.0508(13) 0.0014(12) -0.0025(11) -0.0037(11)
N2 0.0344(14) 0.0359(15) 0.0321(13) 0.0014(12) 0.0074(11) 0.0018(11)
N1 0.0425(15) 0.0312(15) 0.0321(13) 0.0018(12) 0.0112(11) 0.0047(11)
O2 0.085(2) 0.0352(15) 0.097(2) -0.0149(14) -0.0102(16) -0.0020(14)
O3 0.090(2) 0.0705(18) 0.0466(14) -0.0058(16) 0.0300(14) -0.0199(13)
N3 0.0374(14) 0.0392(15) 0.0323(14) 0.0012(13) 0.0065(12) 0.0003(12)
C12 0.0347(16) 0.0288(17) 0.0449(18) -0.0007(15) 0.0107(14) 0.0002(14)
C3 0.0343(17) 0.0297(16) 0.0366(16) -0.0005(14) 0.0061(14) -0.0047(14)
C10 0.0433(19) 0.051(2) 0.057(2) -0.0004(18) 0.0139(17) -0.0061(18)
C14 0.0413(17) 0.0307(17) 0.0382(16) 0.0014(16) 0.0125(14) 0.0039(14)
C13 0.0428(17) 0.0262(16) 0.0371(16) 0.0019(15) 0.0129(14) -0.0003(14)
C18 0.058(2) 0.045(2) 0.054(2) 0.008(2) -0.0054(19) 0.0035(18)
C11 0.0350(17) 0.0273(16) 0.0433(17) 0.0030(15) 0.0033(14) -0.0008(14)
C1 0.0400(18) 0.0269(17) 0.0406(17) -0.0013(15) 0.0087(14) -0.0038(14)
C5 0.050(2) 0.0374(19) 0.061(2) 0.0007(18) 0.0033(17) 0.0117(17)
C2 0.0358(17) 0.0303(16) 0.0343(16) 0.0004(15) 0.0073(13) -0.0028(13)
C8 0.0437(19) 0.056(2) 0.0349(17) -0.0011(17) 0.0067(15) -0.0033(16)
C4 0.0388(18) 0.0306(17) 0.0424(18) 0.0011(16) 0.0104(15) -0.0051(15)
C20 0.0445(19) 0.048(2) 0.061(2) -0.0019(18) 0.0172(17) -0.0056(18)
C16 0.065(3) 0.059(2) 0.042(2) -0.009(2) 0.0195(19) -0.0078(18)
C19 0.051(2) 0.047(2) 0.0448(19) 0.0063(18) 0.0087(17) -0.0004(17)
C15 0.053(2) 0.043(2) 0.0428(19) 0.0061(18) 0.0163(17) 0.0009(16)
C17 0.072(3) 0.052(2) 0.038(2) -0.009(2) 0.0002(19) 0.0022(18)
C9 0.104(3) 0.069(3) 0.052(2) 0.009(3) 0.031(2) 0.023(2)
C6 0.047(2) 0.036(2) 0.051(2) -0.0022(17) 0.0069(16) -0.0056(16)
C7 0.058(2) 0.056(2) 0.057(2) -0.006(2) -0.0073(18) -0.0136(19)
C21 0.109(4) 0.076(3) 0.085(3) 0.025(3) -0.040(3) 0.004(3)

loop_
_atom_type_symbol
_atom_type_description
_atom_type_scat_dispersion_real
_atom_type_scat_dispersion_imag
_atom_type_scat_source
C C 0.0033 0.0016 'International Tables Vol C Tables 4.2.6.8 and 6.1.1.4'
H H 0 0 'International Tables Vol C Tables 4.2.6.8 and 6.1.1.4'
N N 0.0061 0.0033 'International Tables Vol C Tables 4.2.6.8 and 6.1.1.4'
O O 0.0106 0.006 'International Tables Vol C Tables 4.2.6.8 and 6.1.1.4'

loop_
_geom_angle_atom_site_label_1
_geom_angle_atom_site_label_2
_geom_angle_atom_site_label_3
_geom_angle
_geom_angle_publ_flag
C1 O4 H4 109.5 ?
C4 O1 C1 108.9(2) yes
C11 O5 C21 115.2(3) ?
C11 N2 N3 111.8(2) ?
C11 N2 N1 125.7(2) ?
N3 N2 N1 122.2(2) yes
N2 N1 C2 116.0(2) yes
N2 N1 H1 107.7 ?
C2 N1 H1 114 ?
C13 N3 N2 104.8(2) yes
C11 C12 C13 103.9(2) ?
C11 C12 C20 126.3(3) ?
C13 C12 C20 129.8(3) ?
C4 C3 C6 124.3(3) ?
C4 C3 C2 108.1(3) yes
C6 C3 C2 127.6(3) ?
C1 C10 H10C 109.5 ?
C1 C10 H10A 109.5 ?
H10C C10 H10A 109.5 ?
C1 C10 H10B 109.5 ?
H10C C10 H10B 109.5 ?
H10A C10 H10B 109.5 ?
C19 C14 C15 118.7(3) ?
C19 C14 C13 119.3(3) ?
C15 C14 C13 122.0(3) ?
N3 C13 C12 111.7(2) yes
N3 C13 C14 118.4(3) ?
C12 C13 C14 129.9(3) ?
C17 C18 C19 120.1(3) ?
C17 C18 H18 119.9 ?
C19 C18 H18 119.9 ?
O5 C11 N2 121.5(3) ?
O5 C11 C12 130.5(3) ?
N2 C11 C12 107.9(3) yes
O4 C1 O1 108.7(2) ?
O4 C1 C10 108.6(3) ?
O1 C1 C10 106.6(2) ?
O4 C1 C2 113.9(2) ?
O1 C1 C2 103.4(2) yes
C10 C1 C2 115.2(2) ?
C4 C5 H5A 109.5 ?
C4 C5 H5B 109.5 ?
H5A C5 H5B 109.5 ?
C4 C5 H5C 109.5 ?
H5A C5 H5C 109.5 ?
H5B C5 H5C 109.5 ?
N1 C2 C3 112.1(2) ?
N1 C2 C8 104.9(2) ?
C3 C2 C8 114.7(2) ?
N1 C2 C1 115.1(2) ?
C3 C2 C1 101.5(2) yes
C8 C2 C1 108.8(2) ?
O3 C8 C9 120.9(3) ?
O3 C8 C2 120.7(3) ?
C9 C8 C2 118.4(3) ?
O1 C4 C3 115.0(3) ?
O1 C4 C5 113.7(3) ?
C3 C4 C5 131.2(3) ?
C12 C20 H20A 109.5 ?
C12 C20 H20B 109.5 ?
H20A C20 H20B 109.5 ?
C12 C20 H20C 109.5 ?
H20A C20 H20C 109.5 ?
H20B C20 H20C 109.5 ?
C17 C16 C15 120.6(3) ?
C17 C16 H16 119.7 ?
C15 C16 H16 119.7 ?
C18 C19 C14 120.7(3) ?
C18 C19 H23 119.7 ?
C14 C19 H23 119.7 ?
C16 C15 C14 120.2(3) ?
C16 C15 H15 119.9 ?
C14 C15 H15 119.9 ?
C16 C17 C18 119.7(3) ?
C16 C17 H17 120.2 ?
C18 C17 H17 120.2 ?
C8 C9 H9A 109.5 ?
C8 C9 H9B 109.5 ?
H9A C9 H9B 109.5 ?
C8 C9 H9C 109.5 ?
H9A C9 H9C 109.5 ?
H9B C9 H9C 109.5 ?
O2 C6 C3 121.9(3) ?
O2 C6 C7 118.5(3) ?
C3 C6 C7 119.6(3) ?
C6 C7 H7A 109.5 ?
C6 C7 H7B 109.5 ?
H7A C7 H7B 109.5 ?
C6 C7 H7C 109.5 ?
H7A C7 H7C 109.5 ?
H7B C7 H7C 109.5 ?
O5 C21 H21A 109.5 ?
O5 C21 H21B 109.5 ?
H21A C21 H21B 109.5 ?
O5 C21 H21C 109.5 ?
H21A C21 H21C 109.5 ?
H21B C21 H21C 109.5 ?

loop_
_geom_bond_atom_site_label_1
_geom_bond_atom_site_label_2
_geom_bond_site_symmetry_2
_geom_bond_distance
_geom_bond_publ_flag
O4 C1 . 1.376(3) ?
O4 H4 . 0.82 ?
O1 C4 . 1.345(3) yes
O1 C1 . 1.469(3) yes
O5 C11 . 1.349(3) yes
O5 C21 . 1.415(4) ?
N2 C11 . 1.349(4) yes
N2 N3 . 1.355(3) yes
N2 N1 . 1.400(3) yes
N1 C2 . 1.484(4) yes
N1 H1 . 0.9786 ?
O2 C6 . 1.226(4) ?
O3 C8 . 1.201(4) ?
N3 C13 . 1.334(3) yes
C12 C11 . 1.373(4) yes
C12 C13 . 1.415(4) yes
C12 C20 . 1.499(4) ?
C3 C4 . 1.357(4) yes
C3 C6 . 1.450(4) ?
C3 C2 . 1.508(4) yes
C10 C1 . 1.503(4) ?
C10 H10C . 0.96 ?
C10 H10A . 0.96 ?
C10 H10B . 0.96 ?
C14 C19 . 1.388(4) ?
C14 C15 . 1.388(4) ?
C14 C13 . 1.478(4) ?
C18 C17 . 1.380(5) ?
C18 C19 . 1.382(4) ?
C18 H18 . 0.93 ?
C1 C2 . 1.599(4) yes
C5 C4 . 1.483(4) ?
C5 H5A . 0.96 ?
C5 H5B . 0.96 ?
C5 H5C . 0.96 ?
C2 C8 . 1.540(4) ?
C8 C9 . 1.500(5) ?
C20 H20A . 0.96 ?
C20 H20B . 0.96 ?
C20 H20C . 0.96 ?
C16 C17 . 1.370(5) ?
C16 C15 . 1.386(4) ?
C16 H16 . 0.93 ?
C19 H23 . 0.93 ?
C15 H15 . 0.93 ?
C17 H17 . 0.93 ?
C9 H9A . 0.96 ?
C9 H9B . 0.96 ?
C9 H9C . 0.96 ?
C6 C7 . 1.496(4) ?
C7 H7A . 0.96 ?
C7 H7B . 0.96 ?
C7 H7C . 0.96 ?
C21 H21A . 0.96 ?
C21 H21B . 0.96 ?
C21 H21C . 0.96 ?

loop_
_geom_hbond_atom_site_label_D
_geom_hbond_atom_site_label_H
_geom_hbond_atom_site_label_A
_geom_hbond_site_symmetry_A
_geom_hbond_distance_DH
_geom_hbond_distance_HA
_geom_hbond_distance_DA
_geom_hbond_angle_DHA
_geom_hbond_publ_flag
N1 H1 O2 1_565 0.98 2.17 3.056(3) 150 yes
O4 H4 N2 . 0.82 2.61 3.149(3) 125 no
O4 H4 N3 . 0.82 1.97 2.720(3) 152 yes
C5 H5A O2 . 0.96 2.38 2.948(4) 117 no
C5 H5C O4 1_545 0.96 2.52 3.293(4) 138 yes

loop_
_geom_torsion_atom_site_label_1
_geom_torsion_atom_site_label_2
_geom_torsion_atom_site_label_3
_geom_torsion_atom_site_label_4
_geom_torsion
_geom_torsion_publ_flag
C11 N2 N1 C2 -127.9(3) ?
N3 N2 N1 C2 58.5(3) yes
C11 N2 N3 C13 1.5(3) ?
N1 N2 N3 C13 175.9(2) ?
N2 N3 C13 C12 -1.9(3) ?
N2 N3 C13 C14 174.9(2) ?
C11 C12 C13 N3 1.6(3) ?
C20 C12 C13 N3 -178.6(3) ?
C11 C12 C13 C14 -174.7(3) ?
C20 C12 C13 C14 5.1(5) ?
C19 C14 C13 N3 -35.7(4) ?
C15 C14 C13 N3 143.9(3) ?
C19 C14 C13 C12 140.5(3) ?
C15 C14 C13 C12 -40.0(5) ?
C21 O5 C11 N2 -92.7(4) yes
C21 O5 C11 C12 91.4(4) ?
N3 N2 C11 O5 -177.3(2) ?
N1 N2 C11 O5 8.5(4) ?
N3 N2 C11 C12 -0.5(3) ?
N1 N2 C11 C12 -174.7(3) ?
C13 C12 C11 O5 175.7(3) ?
C20 C12 C11 O5 -4.1(5) ?
C13 C12 C11 N2 -0.6(3) ?
C20 C12 C11 N2 179.5(3) ?
C4 O1 C1 O4 136.8(2) ?
C4 O1 C1 C10 -106.3(3) ?
C4 O1 C1 C2 15.5(3) ?
N2 N1 C2 C3 45.8(3) ?
N2 N1 C2 C8 171.0(2) ?
N2 N1 C2 C1 -69.5(3) yes
C4 C3 C2 N1 -110.0(3) ?
C6 C3 C2 N1 68.9(4) ?
C4 C3 C2 C8 130.5(3) ?
C6 C3 C2 C8 -50.6(4) ?
C4 C3 C2 C1 13.4(3) ?
C6 C3 C2 C1 -167.7(3) ?
O4 C1 C2 N1 -13.4(3) ?
O1 C1 C2 N1 104.3(3) ?
C10 C1 C2 N1 -139.9(3) ?
O4 C1 C2 C3 -134.7(2) ?
O1 C1 C2 C3 -17.0(3) ?
C10 C1 C2 C3 98.8(3) ?
O4 C1 C2 C8 103.9(3) ?
O1 C1 C2 C8 -138.3(2) ?
C10 C1 C2 C8 -22.5(3) ?
N1 C2 C8 O3 -144.1(3) ?
C3 C2 C8 O3 -20.7(4) ?
C1 C2 C8 O3 92.2(4) ?
N1 C2 C8 C9 38.0(4) ?
C3 C2 C8 C9 161.5(3) ?
C1 C2 C8 C9 -85.6(4) ?
C1 O1 C4 C3 -7.7(3) ?
C1 O1 C4 C5 173.9(2) ?
C6 C3 C4 O1 176.5(3) ?
C2 C3 C4 O1 -4.6(3) ?
C6 C3 C4 C5 -5.4(5) ?
C2 C3 C4 C5 173.5(3) ?
C17 C18 C19 C14 0.5(5) ?
C15 C14 C19 C18 0.2(5) ?
C13 C14 C19 C18 179.8(3) ?
C17 C16 C15 C14 -0.4(5) ?
C19 C14 C15 C16 -0.3(5) ?
C13 C14 C15 C16 -179.8(3) ?
C15 C16 C17 C18 1.1(5) ?
C19 C18 C17 C16 -1.2(5) ?
C4 C3 C6 O2 -12.2(5) ?
C2 C3 C6 O2 169.1(3) ?
C4 C3 C6 C7 169.8(3) ?
C2 C3 C6 C7 -8.9(5) ?
